data_4084878
loop_
_publ_author_name
'Zhang, Min'
'Ni, Xufeng'
'Shen, Zhiquan'

_publ_section_title
;
 Synthesis of Bimetallic Bis(phenolate) N-Heterocyclic Carbene Lanthanide
 Complexes and Their Applications in the Ring-Opening Polymerization
 ofl-Lactide
;
_journal_issue 23
_journal_name_full Organometallics
_journal_page_first 6861
_journal_paper_doi 10.1021/om500930m
_journal_volume 33
_journal_year 2014
_chemical_formula_moiety '2(C68.33 H100.67 K La N4 O4.58), 0.83(C4 H8 O)'
_chemical_formula_sum 'C140 H208 K2 La2 N8 O10'
_chemical_formula_weight 2519.16
_chemical_name_systematic
;
 ? 
;
_space_group_crystal_system triclinic
_space_group_IT_number 2
_space_group_name_Hall '-P 1'
_space_group_name_H-M_alt 'P -1'
_symmetry_space_group_name_Hall '-P 1'
_symmetry_space_group_name_H-M 'P -1'
_atom_sites_solution_hydrogens geom
_atom_sites_solution_primary direct
_atom_sites_solution_secondary difmap
_audit_creation_date 2014-04-29
_audit_creation_method
;
Olex2 1.2
(compiled 2014.03.20 svn.r2914 for OlexSys, GUI svn.r4816)
;
_cell_angle_alpha 64.125(4)
_cell_angle_beta 71.527(4)
_cell_angle_gamma 80.970(4)
_cell_formula_units_Z 1
_cell_length_a 15.1703(7)
_cell_length_b 15.8589(7)
_cell_length_c 17.7284(7)
_cell_measurement_reflns_used 7750
_cell_measurement_temperature 170.1
_cell_measurement_theta_max 29.5235
_cell_measurement_theta_min 2.9406
_cell_volume 3639.0(3)
_computing_cell_refinement
;
CrysAlisPro, Agilent Technologies,
Version 1.171.35.11 (release 16-05-2011 CrysAlis171 .NET)
(compiled May 16 2011,17:55:39)
;
_computing_data_collection
;
CrysAlisPro, Agilent Technologies,
Version 1.171.35.11 (release 16-05-2011 CrysAlis171 .NET)
(compiled May 16 2011,17:55:39)
;
_computing_data_reduction
;
CrysAlisPro, Agilent Technologies,
Version 1.171.35.11 (release 16-05-2011 CrysAlis171 .NET)
(compiled May 16 2011,17:55:39)
;
_computing_molecular_graphics 'Olex2 (Dolomanov et al., 2009)'
_computing_publication_material 'Olex2 (Dolomanov et al., 2009)'
_computing_structure_refinement 'ShelXL (Sheldrick, 2008)'
_computing_structure_solution 'SHELXS-97 (Sheldrick, 1990)'
_diffrn_ambient_temperature 170.1
_diffrn_detector_area_resol_mean 10.3592
_diffrn_measured_fraction_theta_full 0.996
_diffrn_measured_fraction_theta_max 0.996
_diffrn_measurement_device_type 'Xcalibur, Atlas, Gemini ultra'
_diffrn_measurement_method '\w scans'
_diffrn_orient_matrix_UB_11 0.0045713000
_diffrn_orient_matrix_UB_12 -0.0489654000
_diffrn_orient_matrix_UB_13 0.0242131000
_diffrn_orient_matrix_UB_21 -0.0325494000
_diffrn_orient_matrix_UB_22 0.0036211000
_diffrn_orient_matrix_UB_23 0.0373737000
_diffrn_orient_matrix_UB_31 -0.0367542000
_diffrn_orient_matrix_UB_32 -0.0078380000
_diffrn_orient_matrix_UB_33 -0.0127208000
_diffrn_radiation_monochromator graphite
_diffrn_radiation_type MoK\a
_diffrn_radiation_wavelength 0.71073
_diffrn_reflns_av_R_equivalents 0.0530
_diffrn_reflns_av_unetI/netI 0.0778
_diffrn_reflns_limit_h_max 18
_diffrn_reflns_limit_h_min -14
_diffrn_reflns_limit_k_max 17
_diffrn_reflns_limit_k_min -19
_diffrn_reflns_limit_l_max 21
_diffrn_reflns_limit_l_min -21
_diffrn_reflns_number 24247
_diffrn_reflns_theta_full 25.35
_diffrn_reflns_theta_max 25.35
_diffrn_reflns_theta_min 2.95
_diffrn_source 'Enhance (Mo) X-ray Source'
_exptl_absorpt_coefficient_mu 0.690
_exptl_absorpt_correction_T_max 1.00000
_exptl_absorpt_correction_T_min 0.94944
_exptl_absorpt_correction_type multi-scan
_exptl_absorpt_process_details
;
CrysAlisPro, Agilent Technologies,
Version 1.171.35.11 (release 16-05-2011 CrysAlis171 .NET)
(compiled May 16 2011,17:55:39)
Empirical absorption correction using spherical harmonics,
 implemented in SCALE3 ABSPACK scaling algorithm.
;
_exptl_crystal_colour colorless
_exptl_crystal_density_diffrn 1.150
_exptl_crystal_density_method 'not measured'
_exptl_crystal_description block
_exptl_crystal_F_000 1336
_exptl_crystal_size_max 0.28
_exptl_crystal_size_mid 0.23
_exptl_crystal_size_min 0.2
_refine_diff_density_max 1.236
_refine_diff_density_min -0.638
_refine_diff_density_rms 0.095
_refine_ls_extinction_method none
_refine_ls_goodness_of_fit_ref 1.071
_refine_ls_hydrogen_treatment constr
_refine_ls_matrix_type full
_refine_ls_number_parameters 816
_refine_ls_number_reflns 13284
_refine_ls_number_restraints 72
_refine_ls_restrained_S_all 1.073
_refine_ls_R_factor_all 0.0688
_refine_ls_R_factor_gt 0.0494
_refine_ls_shift/su_max 0.001
_refine_ls_shift/su_mean 0.000
_refine_ls_structure_factor_coef Fsqd
_refine_ls_weighting_details 'calc w=1/[\s^2^(Fo^2^)+(0.0648P)^2^+1.2503P] where P=(Fo^2^+2Fc^2^)/3'
_refine_ls_weighting_scheme calc
_refine_ls_wR_factor_gt 0.1226
_refine_ls_wR_factor_ref 0.1357
_reflns_number_gt 10732
_reflns_number_total 13284
_reflns_threshold_expression >2sigma(I)
_cod_data_source_file om500930m_si_002.cif
_cod_data_source_block 140423_zm_0423_la
_cod_depositor_comments 'Adding full bibliography for 4084876--4084881.cif.'
_cod_database_code 4084878
_chemical_oxdiff_formula 'c10 h10 n2 o8 La1'
_reflns_odcompleteness_completeness 99.56
_reflns_odcompleteness_iscentric 1
_reflns_odcompleteness_theta 26.32
_olex2_refinement_description
;
1. Fixed Uiso
 At 1.2 times of:
  All C(H) groups, All C(H,H) groups
 At 1.5 times of:
  All C(H,H,H) groups
2. Uiso/Uaniso restraints and constraints
C69 \\sim C68 \\sim C67 \\sim C70 \\sim C74 \\sim C72 \\sim C71 \\sim C73:
within 3.8A with sigma of 0.01 and sigma for terminal atoms of 0.02
Uanis(C62) = Uanis(C62A)
Uanis(C60) = Uanis(C60A)
Uanis(C61) = Uanis(C61A)
Uanis(K1A) = Uanis(K1)
3. Others
 Sof(K1)=Sof(O1)=Sof(C67)=Sof(H67A)=Sof(H67B)=Sof(C68)=Sof(H68A)=Sof(H68B)=
 Sof(C69)=Sof(H69A)=Sof(H69B)=Sof(C70)=Sof(H70A)=Sof(H70B)=1-FVAR(1)
 Sof(K1A)=Sof(O2)=Sof(C71)=Sof(H71A)=Sof(H71B)=Sof(C72)=Sof(H72A)=Sof(H72B)=
 Sof(C73)=Sof(H73A)=Sof(H73B)=Sof(C74)=Sof(H74A)=Sof(H74B)=FVAR(1)
 Sof(C62A)=Sof(H62D)=Sof(H62E)=Sof(H62F)=Sof(C60A)=Sof(H60D)=Sof(H60E)=
 Sof(H60F)=Sof(C61A)=Sof(H61D)=Sof(H61E)=Sof(H61F)=1-FVAR(2)
 Sof(C60)=Sof(H60A)=Sof(H60B)=Sof(H60C)=Sof(C61)=Sof(H61A)=Sof(H61B)=Sof(H61C)=
 Sof(C62)=Sof(H62A)=Sof(H62B)=Sof(H62C)=FVAR(2)
4.a Secondary CH2 refined with riding coordinates:
 C7(H7A,H7B), C8(H8A,H8B), C9(H9A,H9B), C11(H11A,H11B), C40(H40A,H40B),
 C41(H41A,H41B), C42(H42A,H42B), C44(H44A,H44B), C67(H67A,H67B), C68(H68A,H68B),
  C69(H69A,H69B), C70(H70A,H70B), C71(H71A,H71B), C72(H72A,H72B), C73(H73A,
 H73B), C74(H74A,H74B)
4.b Aromatic/amide H refined with riding coordinates:
 C3(H3), C5(H5), C13(H13), C15(H15), C36(H36), C38(H38), C46(H46), C48(H48)
4.c Idealised Me refined as rotating group:
 C19(H19A,H19B,H19C), C20(H20A,H20B,H20C), C21(H21A,H21B,H21C), C23(H23A,H23B,
 H23C), C24(H24A,H24B,H24C), C25(H25A,H25B,H25C), C27(H27A,H27B,H27C), C28(H28A,
 H28B,H28C), C29(H29A,H29B,H29C), C30(H30A,H30B,H30C), C31(H31A,H31B,H31C),
 C32(H32A,H32B,H32C), C52(H52A,H52B,H52C), C53(H53A,H53B,H53C), C54(H54A,H54B,
 H54C), C56(H56A,H56B,H56C), C57(H57A,H57B,H57C), C58(H58A,H58B,H58C), C60(H60A,
 H60B,H60C), C61(H61A,H61B,H61C), C62(H62A,H62B,H62C), C64(H64A,H64B,H64C),
 C65(H65A,H65B,H65C), C66(H66A,H66B,H66C), C62A(H62D,H62E,H62F), C60A(H60D,H60E,
 H60F), C61A(H61D,H61E,H61F)
;

loop_
_space_group_symop_id
_space_group_symop_operation_xyz
1 'x, y, z'
2 '-x, -y, -z'

loop_
_atom_site_label
_atom_site_type_symbol
_atom_site_fract_x
_atom_site_fract_y
_atom_site_fract_z
_atom_site_U_iso_or_equiv
_atom_site_adp_type
_atom_site_occupancy
_atom_site_calc_flag
_atom_site_disorder_assembly
_atom_site_disorder_group
_atom_site_refinement_flags_posn
La1 La 0.302725(14) 0.443030(16) 0.360690(15) 0.02528(9) Uani 1 d A . .
K1A K 0.40459(17) 0.20210(17) 0.47712(17) 0.0427(3) Uani 0.4165(16) d A 1 .
K1 K 0.23697(12) 0.66785(12) 0.18963(12) 0.0427(3) Uani 0.5835(16) d A 2 .
O1 O 0.2179(6) 0.8456(6) 0.0970(6) 0.094(3) Uani 0.5835(16) d . . .
O2 O 0.4860(16) 0.0388(17) 0.4956(14) 0.110(8) Uani 0.4165(16) d A -1 .
O3 O 0.36616(18) 0.59430(19) 0.28827(19) 0.0333(7) Uani 1 d . . .
O5 O 0.45027(17) 0.3760(2) 0.32972(18) 0.0319(7) Uani 1 d . . .
O6 O 0.20850(18) 0.4662(2) 0.27153(18) 0.0346(7) Uani 1 d . . .
O7 O 0.2269(2) 0.3076(2) 0.46638(19) 0.0412(8) Uani 1 d . . .
N1 N 0.1793(2) 0.6425(3) 0.4075(2) 0.0377(9) Uani 1 d A . .
N2 N 0.0811(2) 0.5793(3) 0.3838(2) 0.0377(9) Uani 1 d A . .
N3 N 0.3200(2) 0.3356(3) 0.5874(2) 0.0354(8) Uani 1 d A . .
N4 N 0.4535(2) 0.3878(3) 0.5003(2) 0.0331(8) Uani 1 d A . .
C1 C 0.1897(3) 0.2353(3) 0.5409(3) 0.0332(10) Uani 1 d A . .
C2 C 0.1515(3) 0.1573(3) 0.5420(3) 0.0357(10) Uani 1 d . . .
C3 C 0.1152(3) 0.0855(3) 0.6235(3) 0.0437(11) Uani 1 d A . .
H3 H 0.0902 0.0334 0.6248 0.052 Uiso 1 calc . . R
C4 C 0.1129(3) 0.0845(3) 0.7022(3) 0.0451(12) Uani 1 d . . .
C5 C 0.1506(3) 0.1606(3) 0.6989(3) 0.0423(11) Uani 1 d A . .
H5 H 0.1508 0.1618 0.7520 0.051 Uiso 1 calc . . R
C6 C 0.1881(3) 0.2353(3) 0.6204(3) 0.0337(10) Uani 1 d . . .
C7 C 0.2196(3) 0.3215(3) 0.6201(3) 0.0373(10) Uani 1 d A . .
H7A H 0.1887 0.3774 0.5840 0.045 Uiso 1 calc . . R
H7B H 0.1983 0.3173 0.6805 0.045 Uiso 1 calc . . R
C8 C 0.3829(3) 0.2801(4) 0.6406(3) 0.0489(12) Uani 1 d A . .
H8A H 0.3783 0.2123 0.6578 0.059 Uiso 1 calc . . R
H8B H 0.3696 0.2917 0.6937 0.059 Uiso 1 calc . . R
C9 C 0.4780(3) 0.3162(4) 0.5788(3) 0.0432(12) Uani 1 d . . .
H9A H 0.5099 0.3442 0.6030 0.052 Uiso 1 calc A . R
H9B H 0.5179 0.2657 0.5661 0.052 Uiso 1 calc A . R
C10 C 0.3622(3) 0.3968(3) 0.5071(3) 0.0301(9) Uani 1 d . . .
C11 C 0.5239(3) 0.4415(3) 0.4208(3) 0.0339(10) Uani 1 d . . .
H11A H 0.5662 0.4686 0.4365 0.041 Uiso 1 calc A . R
H11B H 0.4927 0.4941 0.3818 0.041 Uiso 1 calc . . R
C12 C 0.5815(3) 0.3854(3) 0.3709(3) 0.0287(9) Uani 1 d A . .
C13 C 0.6757(3) 0.3678(3) 0.3661(3) 0.0312(9) Uani 1 d . . .
H13 H 0.7015 0.3877 0.3978 0.037 Uiso 1 calc A . R
C14 C 0.7327(3) 0.3224(3) 0.3167(3) 0.0306(9) Uani 1 d A . .
C15 C 0.6913(3) 0.2953(3) 0.2707(3) 0.0311(9) Uani 1 d . . .
H15 H 0.7290 0.2636 0.2367 0.037 Uiso 1 calc A . R
C16 C 0.5978(3) 0.3122(3) 0.2718(3) 0.0278(9) Uani 1 d A . .
C17 C 0.5405(3) 0.3576(3) 0.3241(3) 0.0269(9) Uani 1 d A . .
C18 C 0.1485(3) 0.1554(3) 0.4573(3) 0.0405(11) Uani 1 d A . .
C19 C 0.1033(4) 0.0654(4) 0.4744(4) 0.0674(17) Uani 1 d . . .
H19A H 0.1371 0.0103 0.5065 0.101 Uiso 1 calc A . GR
H19B H 0.1061 0.0651 0.4186 0.101 Uiso 1 calc . . GR
H19C H 0.0383 0.0640 0.5089 0.101 Uiso 1 calc . . GR
C20 C 0.0917(3) 0.2385(4) 0.4101(3) 0.0496(13) Uani 1 d . . .
H20A H 0.0287 0.2372 0.4486 0.074 Uiso 1 calc A . GR
H20B H 0.0887 0.2350 0.3572 0.074 Uiso 1 calc . . GR
H20C H 0.1212 0.2969 0.3943 0.074 Uiso 1 calc . . GR
C21 C 0.2473(3) 0.1580(4) 0.3965(3) 0.0471(12) Uani 1 d . . .
H21A H 0.2779 0.2149 0.3832 0.071 Uiso 1 calc A . GR
H21B H 0.2439 0.1582 0.3422 0.071 Uiso 1 calc . . GR
H21C H 0.2831 0.1028 0.4253 0.071 Uiso 1 calc . . GR
C22 C 0.0743(4) 0.0006(4) 0.7897(3) 0.0642(16) Uani 1 d A . .
C23 C -0.0062(5) -0.0452(5) 0.7844(4) 0.098(3) Uani 1 d . . .
H23A H -0.0544 0.0024 0.7676 0.147 Uiso 1 calc A . GR
H23B H -0.0330 -0.0954 0.8415 0.147 Uiso 1 calc . . GR
H23C H 0.0182 -0.0714 0.7407 0.147 Uiso 1 calc . . GR
C24 C 0.0381(5) 0.0296(4) 0.8656(4) 0.087(2) Uani 1 d . . .
H24A H 0.0900 0.0501 0.8749 0.131 Uiso 1 calc A . GR
H24B H 0.0084 -0.0238 0.9186 0.131 Uiso 1 calc . . GR
H24C H -0.0074 0.0813 0.8523 0.131 Uiso 1 calc . . GR
C25 C 0.1539(5) -0.0731(4) 0.8049(4) 0.082(2) Uani 1 d . . .
H25A H 0.1780 -0.0897 0.7547 0.122 Uiso 1 calc A . GR
H25B H 0.1304 -0.1293 0.8578 0.122 Uiso 1 calc . . GR
H25C H 0.2040 -0.0471 0.8117 0.122 Uiso 1 calc . . GR
C26 C 0.8358(3) 0.2987(3) 0.3142(3) 0.0374(10) Uani 1 d . . .
C27 C 0.8442(3) 0.1976(4) 0.3776(4) 0.0562(14) Uani 1 d A . .
H27A H 0.8066 0.1893 0.4365 0.084 Uiso 1 calc . . GR
H27B H 0.9095 0.1821 0.3772 0.084 Uiso 1 calc . . GR
H27C H 0.8221 0.1561 0.3599 0.084 Uiso 1 calc . . GR
C28 C 0.8953(3) 0.3117(4) 0.2223(3) 0.0555(14) Uani 1 d A . .
H28A H 0.8768 0.2669 0.2061 0.083 Uiso 1 calc . . GR
H28B H 0.9610 0.3009 0.2214 0.083 Uiso 1 calc . . GR
H28C H 0.8863 0.3757 0.1806 0.083 Uiso 1 calc . . GR
C29 C 0.8749(3) 0.3638(4) 0.3394(3) 0.0468(12) Uani 1 d A . .
H29A H 0.8626 0.4293 0.3030 0.070 Uiso 1 calc . . GR
H29B H 0.9421 0.3526 0.3303 0.070 Uiso 1 calc . . GR
H29C H 0.8448 0.3508 0.4010 0.070 Uiso 1 calc . . GR
C30 C 0.4781(3) 0.2241(4) 0.2635(3) 0.0458(12) Uani 1 d A . .
H30A H 0.4984 0.1644 0.3040 0.069 Uiso 1 calc . . GR
H30B H 0.4543 0.2126 0.2235 0.069 Uiso 1 calc . . GR
H30C H 0.4289 0.2530 0.2965 0.069 Uiso 1 calc . . GR
C31 C 0.5297(3) 0.3819(4) 0.1453(3) 0.0425(11) Uani 1 d A . .
H31A H 0.4798 0.4119 0.1768 0.064 Uiso 1 calc . . GR
H31B H 0.5069 0.3687 0.1057 0.064 Uiso 1 calc . . GR
H31C H 0.5825 0.4239 0.1115 0.064 Uiso 1 calc . . GR
C32 C 0.6342(3) 0.2425(4) 0.1586(3) 0.0484(13) Uani 1 d A . .
H32A H 0.6878 0.2833 0.1233 0.073 Uiso 1 calc . . GR
H32B H 0.6076 0.2315 0.1201 0.073 Uiso 1 calc . . GR
H32C H 0.6543 0.1826 0.1989 0.073 Uiso 1 calc . . GR
C33 C 0.5607(3) 0.2898(3) 0.2109(3) 0.0329(10) Uani 1 d . . .
C34 C 0.1422(3) 0.4999(3) 0.2318(3) 0.0271(9) Uani 1 d A . .
C35 C 0.1524(3) 0.5086(3) 0.1463(3) 0.0300(9) Uani 1 d . . .
C36 C 0.0839(3) 0.5581(3) 0.1052(3) 0.0330(10) Uani 1 d A . .
H36 H 0.0921 0.5652 0.0473 0.040 Uiso 1 calc . . R
C37 C 0.0037(3) 0.5981(3) 0.1441(3) 0.0320(10) Uani 1 d . . .
C38 C -0.0087(3) 0.5811(3) 0.2302(3) 0.0338(10) Uani 1 d A . .
H38 H -0.0643 0.6034 0.2600 0.041 Uiso 1 calc . . R
C39 C 0.0568(3) 0.5327(3) 0.2747(3) 0.0302(9) Uani 1 d . . .
C40 C 0.0381(3) 0.5118(4) 0.3705(3) 0.0395(11) Uani 1 d A . .
H40A H -0.0299 0.5127 0.3972 0.047 Uiso 1 calc . . R
H40B H 0.0622 0.4480 0.4008 0.047 Uiso 1 calc . . R
C41 C 0.0364(3) 0.6711(4) 0.3760(3) 0.0465(12) Uani 1 d . . .
H41A H -0.0226 0.6639 0.4227 0.056 Uiso 1 calc . . R
H41B H 0.0240 0.7066 0.3184 0.056 Uiso 1 calc . . R
C42 C 0.1095(3) 0.7187(4) 0.3861(4) 0.0505(13) Uani 1 d . . .
H42A H 0.1363 0.7729 0.3312 0.061 Uiso 1 calc . . R
H42B H 0.0831 0.7399 0.4338 0.061 Uiso 1 calc . . R
C43 C 0.1618(3) 0.5646(3) 0.4038(3) 0.0323(10) Uani 1 d . . .
C44 C 0.2663(3) 0.6584(3) 0.4174(3) 0.0360(10) Uani 1 d . . .
H44A H 0.2967 0.5969 0.4439 0.043 Uiso 1 calc A . R
H44B H 0.2518 0.6886 0.4585 0.043 Uiso 1 calc . . R
C45 C 0.3346(3) 0.7185(3) 0.3334(3) 0.0347(10) Uani 1 d A . .
C46 C 0.3492(3) 0.8091(3) 0.3197(3) 0.0442(12) Uani 1 d . . .
H46 H 0.3123 0.8331 0.3607 0.053 Uiso 1 calc A . R
C47 C 0.4159(4) 0.8652(3) 0.2481(4) 0.0536(14) Uani 1 d A . .
C48 C 0.4694(3) 0.8254(3) 0.1914(3) 0.0449(12) Uani 1 d . . .
H48 H 0.5166 0.8624 0.1425 0.054 Uiso 1 calc A . R
C49 C 0.4583(3) 0.7340(3) 0.2015(3) 0.0341(10) Uani 1 d A . .
C50 C 0.3862(3) 0.6801(3) 0.2736(3) 0.0320(9) Uani 1 d A . .
C51 C 0.2378(3) 0.4653(3) 0.0993(3) 0.0349(10) Uani 1 d A . .
C52 C 0.3261(3) 0.5144(4) 0.0830(3) 0.0425(11) Uani 1 d . . .
H52A H 0.3201 0.5818 0.0482 0.064 Uiso 1 calc A . GR
H52B H 0.3802 0.4885 0.0513 0.064 Uiso 1 calc . . GR
H52C H 0.3344 0.5042 0.1390 0.064 Uiso 1 calc . . GR
C53 C 0.2469(4) 0.3607(4) 0.1552(4) 0.0550(13) Uani 1 d . . .
H53A H 0.2542 0.3519 0.2112 0.083 Uiso 1 calc A . GR
H53B H 0.3015 0.3341 0.1247 0.083 Uiso 1 calc . . GR
H53C H 0.1911 0.3290 0.1655 0.083 Uiso 1 calc . . GR
C54 C 0.2325(3) 0.4762(4) 0.0110(3) 0.0514(13) Uani 1 d . . .
H54A H 0.1751 0.4486 0.0187 0.077 Uiso 1 calc A . GR
H54B H 0.2862 0.4442 -0.0143 0.077 Uiso 1 calc . . GR
H54C H 0.2329 0.5430 -0.0282 0.077 Uiso 1 calc . . GR
C55 C -0.0669(3) 0.6576(3) 0.0949(3) 0.0390(11) Uani 1 d A . .
C56 C -0.0718(4) 0.7563(4) 0.0914(4) 0.0663(16) Uani 1 d . . .
H56A H -0.0891 0.7525 0.1510 0.099 Uiso 1 calc A . GR
H56B H -0.1184 0.7943 0.0621 0.099 Uiso 1 calc . . GR
H56C H -0.0109 0.7854 0.0591 0.099 Uiso 1 calc . . GR
C57 C -0.1634(3) 0.6142(4) 0.1422(4) 0.0593(15) Uani 1 d . . .
H57A H -0.1609 0.5515 0.1435 0.089 Uiso 1 calc A . GR
H57B H -0.2083 0.6538 0.1113 0.089 Uiso 1 calc . . GR
H57C H -0.1826 0.6096 0.2021 0.089 Uiso 1 calc . . GR
C58 C -0.0399(4) 0.6657(4) 0.0007(3) 0.0562(14) Uani 1 d . . .
H58A H 0.0210 0.6946 -0.0313 0.084 Uiso 1 calc A . GR
H58B H -0.0865 0.7044 -0.0283 0.084 Uiso 1 calc . . GR
H58C H -0.0370 0.6030 0.0017 0.084 Uiso 1 calc . . GR
C59 C 0.4323(5) 0.9653(4) 0.2327(5) 0.0764(19) Uani 1 d . . .
C60 C 0.3373(15) 1.0257(13) 0.2219(16) 0.128(7) Uani 0.479(8) d A 1 .
H60A H 0.3201 1.0236 0.1740 0.193 Uiso 0.479(8) calc A 1 GR
H60B H 0.3468 1.0909 0.2090 0.193 Uiso 0.479(8) calc A 1 GR
H60C H 0.2875 0.9992 0.2762 0.193 Uiso 0.479(8) calc A 1 GR
C61 C 0.4431(16) 0.9601(11) 0.3190(14) 0.109(4) Uani 0.479(8) d A 1 .
H61A H 0.3862 0.9356 0.3663 0.163 Uiso 0.479(8) calc A 1 GR
H61B H 0.4541 1.0230 0.3115 0.163 Uiso 0.479(8) calc A 1 GR
H61C H 0.4959 0.9185 0.3337 0.163 Uiso 0.479(8) calc A 1 GR
C62 C 0.502(2) 1.0139(14) 0.1592(19) 0.141(8) Uani 0.479(8) d A 1 .
H62A H 0.5629 0.9887 0.1688 0.211 Uiso 0.479(8) calc A 1 GR
H62B H 0.4969 1.0805 0.1481 0.211 Uiso 0.479(8) calc A 1 GR
H62C H 0.4961 1.0070 0.1088 0.211 Uiso 0.479(8) calc A 1 GR
C63 C 0.5232(3) 0.6942(3) 0.1384(3) 0.0393(11) Uani 1 d . . .
C64 C 0.6010(4) 0.7628(4) 0.0690(4) 0.0600(15) Uani 1 d A . .
H64A H 0.5729 0.8214 0.0349 0.090 Uiso 1 calc . . GR
H64B H 0.6403 0.7344 0.0301 0.090 Uiso 1 calc . . GR
H64C H 0.6388 0.7758 0.0982 0.090 Uiso 1 calc . . GR
C65 C 0.5712(3) 0.6040(3) 0.1884(3) 0.0443(12) Uani 1 d A . .
H65A H 0.6078 0.6175 0.2184 0.067 Uiso 1 calc . . GR
H65B H 0.6124 0.5791 0.1474 0.067 Uiso 1 calc . . GR
H65C H 0.5243 0.5577 0.2314 0.067 Uiso 1 calc . . GR
C66 C 0.4690(4) 0.6734(4) 0.0890(3) 0.0555(14) Uani 1 d A . .
H66A H 0.4225 0.6259 0.1307 0.083 Uiso 1 calc . . GR
H66B H 0.5120 0.6500 0.0477 0.083 Uiso 1 calc . . GR
H66C H 0.4378 0.7309 0.0572 0.083 Uiso 1 calc . . GR
C67 C 0.2481(9) 0.9017(10) 0.1142(8) 0.089(3) Uani 0.5835(16) d A . .
H67A H 0.3013 0.8726 0.1385 0.107 Uiso 0.5835(16) calc . . R
H67B H 0.1989 0.9178 0.1583 0.107 Uiso 0.5835(16) calc . . R
C68 C 0.2787(11) 0.9892(12) 0.0318(9) 0.116(4) Uani 0.5835(16) d . . .
H68A H 0.2544 1.0465 0.0414 0.140 Uiso 0.5835(16) calc A . R
H68B H 0.3473 0.9916 0.0089 0.140 Uiso 0.5835(16) calc . . R
C69 C 0.2394(11) 0.9780(13) -0.0225(10) 0.126(4) Uani 0.5835(16) d A . .
H69A H 0.2838 0.9968 -0.0815 0.151 Uiso 0.5835(16) calc . . R
H69B H 0.1831 1.0188 -0.0274 0.151 Uiso 0.5835(16) calc . . R
C70 C 0.2152(9) 0.8828(10) 0.0103(7) 0.089(3) Uani 0.5835(16) d A . .
H70A H 0.1523 0.8783 0.0070 0.107 Uiso 0.5835(16) calc . . R
H70B H 0.2605 0.8500 -0.0224 0.107 Uiso 0.5835(16) calc . . R
C71 C 0.5983(13) 0.0425(12) 0.4493(11) 0.073(4) Uani 0.4165(16) d A -1 .
H71A H 0.6153 0.1038 0.3993 0.088 Uiso 0.4165(16) calc A -1 R
H71B H 0.6327 0.0326 0.4916 0.088 Uiso 0.4165(16) calc A -1 R
C72 C 0.6193(14) -0.0331(12) 0.4198(12) 0.093(4) Uani 0.4165(16) d A -1 .
H72A H 0.6829 -0.0591 0.4206 0.112 Uiso 0.4165(16) calc A -1 R
H72B H 0.6132 -0.0110 0.3601 0.112 Uiso 0.4165(16) calc A -1 R
C73 C 0.5437(12) -0.1081(11) 0.4887(10) 0.076(3) Uani 0.4165(16) d A -1 .
H73A H 0.5236 -0.1429 0.4625 0.091 Uiso 0.4165(16) calc A -1 R
H73B H 0.5650 -0.1527 0.5398 0.091 Uiso 0.4165(16) calc A -1 R
C74 C 0.471(2) -0.042(3) 0.511(2) 0.086(5) Uani 0.4165(16) d A -1 .
H74A H 0.4234 -0.0364 0.4808 0.104 Uiso 0.4165(16) calc A -1 R
H74B H 0.4402 -0.0730 0.5740 0.104 Uiso 0.4165(16) calc A -1 R
C62A C 0.439(2) 1.0339(12) 0.1360(18) 0.141(8) Uani 0.521(8) d A 2 .
H62D H 0.4840 1.0090 0.0969 0.211 Uiso 0.521(8) calc A 2 GR
H62E H 0.4587 1.0953 0.1245 0.211 Uiso 0.521(8) calc A 2 GR
H62F H 0.3777 1.0405 0.1259 0.211 Uiso 0.521(8) calc A 2 GR
C60A C 0.3660(15) 0.9988(12) 0.2938(15) 0.128(7) Uani 0.521(8) d A 2 .
H60D H 0.3059 1.0118 0.2809 0.193 Uiso 0.521(8) calc A 2 GR
H60E H 0.3887 1.0563 0.2882 0.193 Uiso 0.521(8) calc A 2 GR
H60F H 0.3588 0.9508 0.3535 0.193 Uiso 0.521(8) calc A 2 GR
C61A C 0.5294(13) 0.9674(10) 0.2438(14) 0.109(4) Uani 0.521(8) d A 2 .
H61D H 0.5296 0.9271 0.3043 0.163 Uiso 0.521(8) calc A 2 GR
H61E H 0.5429 1.0318 0.2300 0.163 Uiso 0.521(8) calc A 2 GR
H61F H 0.5769 0.9447 0.2042 0.163 Uiso 0.521(8) calc A 2 GR

loop_
_atom_site_aniso_label
_atom_site_aniso_U_11
_atom_site_aniso_U_22
_atom_site_aniso_U_33
_atom_site_aniso_U_23
_atom_site_aniso_U_13
_atom_site_aniso_U_12
La1 0.02084(13) 0.02493(14) 0.03214(15) -0.01329(11) -0.00961(9) 0.00311(9)
K1A 0.0432(8) 0.0348(8) 0.0502(9) -0.0139(7) -0.0199(6) 0.0022(6)
K1 0.0432(8) 0.0348(8) 0.0502(9) -0.0139(7) -0.0199(6) 0.0022(6)
O1 0.100(6) 0.065(5) 0.148(8) -0.045(5) -0.091(6) 0.033(4)
O2 0.18(2) 0.078(11) 0.110(12) -0.056(10) -0.104(15) 0.089(14)
O3 0.0300(15) 0.0273(16) 0.0449(17) -0.0216(14) -0.0025(12) -0.0030(12)
O5 0.0211(14) 0.0390(18) 0.0454(17) -0.0272(15) -0.0117(12) 0.0079(12)
O6 0.0270(15) 0.0482(19) 0.0361(16) -0.0216(15) -0.0162(12) 0.0074(13)
O7 0.0448(18) 0.0389(19) 0.0340(17) -0.0030(15) -0.0142(14) -0.0152(15)
N1 0.0309(19) 0.044(2) 0.043(2) -0.0229(19) -0.0157(16) 0.0134(16)
N2 0.0270(18) 0.054(3) 0.042(2) -0.030(2) -0.0159(16) 0.0145(17)
N3 0.0304(19) 0.042(2) 0.034(2) -0.0141(18) -0.0150(16) 0.0053(16)
N4 0.0283(18) 0.043(2) 0.040(2) -0.0269(19) -0.0151(15) 0.0090(16)
C1 0.025(2) 0.033(2) 0.036(2) -0.008(2) -0.0118(17) 0.0041(18)
C2 0.026(2) 0.031(2) 0.044(3) -0.009(2) -0.0104(18) -0.0014(18)
C3 0.047(3) 0.030(3) 0.045(3) -0.012(2) -0.004(2) -0.003(2)
C4 0.047(3) 0.030(3) 0.042(3) -0.007(2) -0.004(2) 0.004(2)
C5 0.043(3) 0.042(3) 0.031(2) -0.012(2) -0.007(2) 0.009(2)
C6 0.023(2) 0.032(2) 0.038(2) -0.011(2) -0.0067(17) 0.0063(17)
C7 0.030(2) 0.044(3) 0.033(2) -0.016(2) -0.0064(18) 0.0065(19)
C8 0.043(3) 0.060(3) 0.041(3) -0.017(3) -0.020(2) 0.014(2)
C9 0.043(3) 0.053(3) 0.051(3) -0.028(3) -0.033(2) 0.016(2)
C10 0.025(2) 0.034(2) 0.040(2) -0.022(2) -0.0144(18) 0.0078(17)
C11 0.023(2) 0.041(3) 0.051(3) -0.029(2) -0.0141(18) 0.0035(18)
C12 0.025(2) 0.029(2) 0.034(2) -0.0141(19) -0.0097(17) 0.0021(17)
C13 0.024(2) 0.039(3) 0.036(2) -0.020(2) -0.0080(17) -0.0024(18)
C14 0.023(2) 0.030(2) 0.036(2) -0.012(2) -0.0077(17) 0.0011(17)
C15 0.025(2) 0.031(2) 0.039(2) -0.019(2) -0.0096(17) 0.0077(17)
C16 0.025(2) 0.027(2) 0.035(2) -0.0164(19) -0.0101(17) 0.0033(16)
C17 0.0212(19) 0.027(2) 0.035(2) -0.0127(19) -0.0117(16) 0.0029(16)
C18 0.034(2) 0.040(3) 0.046(3) -0.013(2) -0.011(2) -0.010(2)
C19 0.084(4) 0.057(4) 0.064(4) -0.020(3) -0.019(3) -0.030(3)
C20 0.033(2) 0.061(3) 0.058(3) -0.022(3) -0.020(2) -0.002(2)
C21 0.042(3) 0.053(3) 0.052(3) -0.027(3) -0.014(2) 0.003(2)
C22 0.085(4) 0.040(3) 0.040(3) -0.004(3) 0.000(3) -0.004(3)
C23 0.112(6) 0.076(5) 0.065(4) 0.006(4) -0.002(4) -0.048(5)
C24 0.128(6) 0.047(4) 0.042(3) -0.007(3) 0.018(3) -0.005(4)
C25 0.124(6) 0.043(4) 0.052(4) -0.006(3) -0.021(4) 0.018(4)
C26 0.026(2) 0.042(3) 0.044(3) -0.016(2) -0.0142(19) 0.0028(19)
C27 0.039(3) 0.050(3) 0.073(4) -0.014(3) -0.028(3) 0.010(2)
C28 0.026(2) 0.085(4) 0.058(3) -0.039(3) -0.006(2) 0.007(2)
C29 0.022(2) 0.060(3) 0.062(3) -0.026(3) -0.017(2) 0.001(2)
C30 0.042(3) 0.052(3) 0.060(3) -0.039(3) -0.013(2) -0.004(2)
C31 0.042(3) 0.056(3) 0.037(3) -0.024(2) -0.019(2) 0.010(2)
C32 0.044(3) 0.064(3) 0.061(3) -0.048(3) -0.021(2) 0.016(2)
C33 0.029(2) 0.039(3) 0.042(3) -0.028(2) -0.0121(18) 0.0059(18)
C34 0.0206(19) 0.030(2) 0.031(2) -0.0112(19) -0.0098(16) -0.0030(16)
C35 0.023(2) 0.036(2) 0.037(2) -0.017(2) -0.0107(17) -0.0023(17)
C36 0.031(2) 0.042(3) 0.031(2) -0.017(2) -0.0114(18) -0.0052(19)
C37 0.024(2) 0.040(3) 0.037(2) -0.015(2) -0.0151(17) -0.0006(18)
C38 0.0177(19) 0.044(3) 0.044(3) -0.020(2) -0.0112(17) 0.0012(18)
C39 0.026(2) 0.037(3) 0.031(2) -0.015(2) -0.0102(17) -0.0021(18)
C40 0.025(2) 0.058(3) 0.033(2) -0.017(2) -0.0066(18) -0.001(2)
C41 0.036(2) 0.058(3) 0.058(3) -0.037(3) -0.023(2) 0.025(2)
C42 0.043(3) 0.056(3) 0.068(3) -0.040(3) -0.027(2) 0.025(2)
C43 0.026(2) 0.047(3) 0.027(2) -0.019(2) -0.0095(17) 0.0086(19)
C44 0.036(2) 0.043(3) 0.039(3) -0.025(2) -0.0175(19) 0.008(2)
C45 0.043(2) 0.030(2) 0.042(3) -0.019(2) -0.026(2) 0.0091(19)
C46 0.049(3) 0.039(3) 0.060(3) -0.028(3) -0.029(2) 0.011(2)
C47 0.069(4) 0.031(3) 0.076(4) -0.028(3) -0.036(3) 0.007(2)
C48 0.051(3) 0.024(2) 0.057(3) -0.012(2) -0.019(2) 0.000(2)
C49 0.030(2) 0.029(2) 0.049(3) -0.017(2) -0.0157(19) -0.0015(18)
C50 0.034(2) 0.027(2) 0.043(3) -0.016(2) -0.0195(19) 0.0025(18)
C51 0.031(2) 0.043(3) 0.040(3) -0.025(2) -0.0143(19) 0.0066(19)
C52 0.028(2) 0.066(3) 0.039(3) -0.028(3) -0.0107(19) 0.003(2)
C53 0.062(3) 0.046(3) 0.062(3) -0.031(3) -0.016(3) 0.010(3)
C54 0.037(3) 0.081(4) 0.054(3) -0.047(3) -0.011(2) 0.003(3)
C55 0.033(2) 0.043(3) 0.044(3) -0.017(2) -0.018(2) 0.004(2)
C56 0.082(4) 0.051(4) 0.073(4) -0.021(3) -0.048(3) 0.021(3)
C57 0.037(3) 0.076(4) 0.066(4) -0.022(3) -0.032(3) 0.010(3)
C58 0.050(3) 0.072(4) 0.049(3) -0.020(3) -0.031(2) 0.014(3)
C59 0.100(5) 0.029(3) 0.107(5) -0.030(4) -0.036(4) -0.003(3)
C60 0.159(14) 0.053(8) 0.165(17) -0.074(12) 0.012(14) -0.011(8)
C61 0.144(13) 0.046(6) 0.167(14) -0.046(8) -0.072(9) -0.022(8)
C62 0.25(3) 0.031(8) 0.153(16) -0.021(9) -0.079(16) -0.027(12)
C63 0.036(2) 0.035(3) 0.048(3) -0.017(2) -0.009(2) -0.007(2)
C64 0.057(3) 0.049(3) 0.058(3) -0.012(3) -0.005(3) -0.014(3)
C65 0.032(2) 0.046(3) 0.056(3) -0.027(3) -0.004(2) 0.000(2)
C66 0.058(3) 0.064(4) 0.049(3) -0.027(3) -0.013(2) -0.008(3)
C67 0.086(6) 0.116(7) 0.073(5) -0.036(5) -0.043(5) 0.008(6)
C68 0.110(6) 0.140(8) 0.086(6) -0.024(6) -0.039(5) -0.014(6)
C69 0.111(7) 0.146(8) 0.091(6) -0.014(6) -0.038(5) -0.003(6)
C70 0.101(6) 0.117(7) 0.057(5) -0.034(5) -0.039(5) 0.008(6)
C71 0.110(9) 0.058(7) 0.067(7) -0.026(6) -0.058(7) 0.028(7)
C72 0.119(9) 0.072(7) 0.080(7) -0.017(6) -0.054(7) 0.030(7)
C73 0.123(9) 0.063(7) 0.062(7) -0.031(6) -0.056(6) 0.024(6)
C74 0.120(10) 0.065(8) 0.074(8) -0.020(6) -0.053(8) 0.027(8)
C62A 0.25(3) 0.031(8) 0.153(16) -0.021(9) -0.079(16) -0.027(12)
C60A 0.159(14) 0.053(8) 0.165(17) -0.074(12) 0.012(14) -0.011(8)
C61A 0.144(13) 0.046(6) 0.167(14) -0.046(8) -0.072(9) -0.022(8)

loop_
_atom_type_symbol
_atom_type_description
_atom_type_scat_dispersion_real
_atom_type_scat_dispersion_imag
_atom_type_scat_source
C C 0.0033 0.0016 'International Tables Vol C Tables 4.2.6.8 and 6.1.1.4'
H H 0.0000 0.0000 'International Tables Vol C Tables 4.2.6.8 and 6.1.1.4'
K K 0.2009 0.2494 'International Tables Vol C Tables 4.2.6.8 and 6.1.1.4'
La La -0.2871 2.4523 'International Tables Vol C Tables 4.2.6.8 and 6.1.1.4'
N N 0.0061 0.0033 'International Tables Vol C Tables 4.2.6.8 and 6.1.1.4'
O O 0.0106 0.0060 'International Tables Vol C Tables 4.2.6.8 and 6.1.1.4'

loop_
_geom_angle_atom_site_label_1
_geom_angle_atom_site_label_2
_geom_angle_atom_site_label_3
_geom_angle
O3 La1 C10 93.86(11)
O3 La1 C43 73.35(11)
O5 La1 O3 90.68(10)
O5 La1 O6 118.39(9)
O5 La1 C10 75.47(10)
O5 La1 C43 159.98(11)
O6 La1 O3 97.39(10)
O6 La1 C10 161.88(11)
O6 La1 C43 76.53(11)
O7 La1 O3 162.82(10)
O7 La1 O5 97.55(11)
O7 La1 O6 91.94(10)
O7 La1 C10 73.84(11)
O7 La1 C43 95.02(12)
C10 La1 C43 93.27(11)
O2 K1A O5 127.2(6)
O2 K1A O7 143.3(6)
O2 K1A C9 114.1(5)
O5 K1A O7 74.02(10)
O5 K1A C9 82.50(11)
O7 K1A C9 96.76(11)
O1 K1 O3 123.18(18)
O1 K1 O6 160.92(18)
O3 K1 O6 75.90(8)
C67 O1 K1 117.9(8)
C67 O1 C70 112.7(10)
C70 O1 K1 123.5(8)
C71 O2 K1A 114.7(15)
C74 O2 K1A 142(2)
C74 O2 C71 100.5(18)
La1 O3 K1 93.24(9)
C50 O3 La1 160.4(3)
C50 O3 K1 91.5(2)
La1 O5 K1A 94.46(10)
C17 O5 La1 159.2(2)
C17 O5 K1A 90.3(2)
La1 O6 K1 91.36(9)
C34 O6 La1 160.9(3)
C34 O6 K1 76.9(2)
La1 O7 K1A 91.92(11)
C1 O7 La1 165.5(3)
C1 O7 K1A 85.0(2)
C43 N1 C42 114.1(3)
C43 N1 C44 123.9(4)
C44 N1 C42 121.2(4)
C40 N2 C41 121.2(3)
C43 N2 C40 124.7(4)
C43 N2 C41 114.1(4)
C7 N3 C8 121.7(4)
C10 N3 C7 123.6(4)
C10 N3 C8 114.7(4)
C10 N4 C9 114.5(4)
C10 N4 C11 123.2(4)
C11 N4 C9 122.2(3)
O7 C1 C2 122.0(4)
O7 C1 C6 119.2(4)
C6 C1 C2 118.8(4)
C1 C2 C18 121.0(4)
C3 C2 C1 117.0(4)
C3 C2 C18 121.9(4)
C2 C3 H3 117.6
C4 C3 C2 124.8(4)
C4 C3 H3 117.6
C3 C4 C5 116.8(4)
C3 C4 C22 121.7(5)
C5 C4 C22 121.5(5)
C4 C5 H5 119.0
C4 C5 C6 122.1(4)
C6 C5 H5 119.0
C1 C6 C7 119.0(4)
C5 C6 C1 120.4(4)
C5 C6 C7 120.4(4)
N3 C7 C6 115.2(4)
N3 C7 H7A 108.5
N3 C7 H7B 108.5
C6 C7 H7A 108.5
C6 C7 H7B 108.5
H7A C7 H7B 107.5
N3 C8 H8A 111.3
N3 C8 H8B 111.3
N3 C8 C9 102.5(4)
H8A C8 H8B 109.2
C9 C8 H8A 111.3
C9 C8 H8B 111.3
K1A C9 H9A 169.6
K1A C9 H9B 61.1
N4 C9 K1A 71.2(2)
N4 C9 C8 102.0(3)
N4 C9 H9A 111.4
N4 C9 H9B 111.4
C8 C9 K1A 77.2(3)
C8 C9 H9A 111.4
C8 C9 H9B 111.4
H9A C9 H9B 109.2
N3 C10 La1 124.3(3)
N3 C10 N4 106.4(4)
N4 C10 La1 119.7(3)
N4 C11 H11A 108.6
N4 C11 H11B 108.6
N4 C11 C12 114.6(3)
H11A C11 H11B 107.6
C12 C11 H11A 108.6
C12 C11 H11B 108.6
C13 C12 C11 119.8(3)
C13 C12 C17 120.7(4)
C17 C12 C11 119.3(3)
C12 C13 H13 118.9
C14 C13 C12 122.2(4)
C14 C13 H13 118.9
C13 C14 C15 116.5(4)
C13 C14 C26 122.6(4)
C15 C14 C26 120.9(4)
C14 C15 H15 118.0
C16 C15 C14 124.1(4)
C16 C15 H15 118.0
C15 C16 C17 118.3(3)
C15 C16 C33 120.4(3)
C17 C16 C33 121.1(3)
O5 C17 C12 119.1(3)
O5 C17 C16 122.7(3)
C12 C17 C16 118.2(3)
C2 C18 C19 112.0(4)
C2 C18 C21 110.7(3)
C20 C18 C2 110.6(4)
C20 C18 C19 107.3(4)
C20 C18 C21 109.1(4)
C21 C18 C19 107.0(4)
C18 C19 H19A 109.5
C18 C19 H19B 109.5
C18 C19 H19C 109.5
H19A C19 H19B 109.5
H19A C19 H19C 109.5
H19B C19 H19C 109.5
C18 C20 H20A 109.5
C18 C20 H20B 109.5
C18 C20 H20C 109.5
H20A C20 H20B 109.5
H20A C20 H20C 109.5
H20B C20 H20C 109.5
C18 C21 H21A 109.5
C18 C21 H21B 109.5
C18 C21 H21C 109.5
H21A C21 H21B 109.5
H21A C21 H21C 109.5
H21B C21 H21C 109.5
C4 C22 C23 110.3(5)
C24 C22 C4 111.9(5)
C24 C22 C23 108.8(5)
C24 C22 C25 110.3(5)
C25 C22 C4 107.5(5)
C25 C22 C23 108.0(6)
C22 C23 H23A 109.5
C22 C23 H23B 109.5
C22 C23 H23C 109.5
H23A C23 H23B 109.5
H23A C23 H23C 109.5
H23B C23 H23C 109.5
C22 C24 H24A 109.5
C22 C24 H24B 109.5
C22 C24 H24C 109.5
H24A C24 H24B 109.5
H24A C24 H24C 109.5
H24B C24 H24C 109.5
C22 C25 H25A 109.5
C22 C25 H25B 109.5
C22 C25 H25C 109.5
H25A C25 H25B 109.5
H25A C25 H25C 109.5
H25B C25 H25C 109.5
C14 C26 C29 111.1(4)
C27 C26 C14 108.8(3)
C27 C26 C28 109.4(4)
C27 C26 C29 109.5(4)
C28 C26 C14 111.1(4)
C28 C26 C29 106.9(4)
C26 C27 H27A 109.5
C26 C27 H27B 109.5
C26 C27 H27C 109.5
H27A C27 H27B 109.5
H27A C27 H27C 109.5
H27B C27 H27C 109.5
C26 C28 H28A 109.5
C26 C28 H28B 109.5
C26 C28 H28C 109.5
H28A C28 H28B 109.5
H28A C28 H28C 109.5
H28B C28 H28C 109.5
C26 C29 H29A 109.5
C26 C29 H29B 109.5
C26 C29 H29C 109.5
H29A C29 H29B 109.5
H29A C29 H29C 109.5
H29B C29 H29C 109.5
H30A C30 H30B 109.5
H30A C30 H30C 109.5
H30B C30 H30C 109.5
C33 C30 H30A 109.5
C33 C30 H30B 109.5
C33 C30 H30C 109.5
H31A C31 H31B 109.5
H31A C31 H31C 109.5
H31B C31 H31C 109.5
C33 C31 H31A 109.5
C33 C31 H31B 109.5
C33 C31 H31C 109.5
H32A C32 H32B 109.5
H32A C32 H32C 109.5
H32B C32 H32C 109.5
C33 C32 H32A 109.5
C33 C32 H32B 109.5
C33 C32 H32C 109.5
C30 C33 C16 110.8(3)
C30 C33 C31 109.4(4)
C30 C33 C32 107.3(4)
C31 C33 C16 108.7(3)
C31 C33 C32 107.6(4)
C32 C33 C16 112.9(3)
O6 C34 C35 123.3(4)
O6 C34 C39 119.2(3)
C35 C34 C39 117.5(3)
C34 C35 C51 120.8(4)
C36 C35 C34 118.5(4)
C36 C35 C51 120.7(4)
C35 C36 H36 118.0
C35 C36 C37 123.9(4)
C37 C36 H36 118.0
C36 C37 C55 122.5(4)
C38 C37 C36 116.3(4)
C38 C37 C55 121.2(4)
C37 C38 H38 118.7
C37 C38 C39 122.6(4)
C39 C38 H38 118.7
C34 C39 C40 118.7(4)
C38 C39 C34 120.7(4)
C38 C39 C40 120.7(4)
N2 C40 C39 112.8(4)
N2 C40 H40A 109.0
N2 C40 H40B 109.0
C39 C40 H40A 109.0
C39 C40 H40B 109.0
H40A C40 H40B 107.8
N2 C41 H41A 111.3
N2 C41 H41B 111.3
N2 C41 C42 102.2(3)
H41A C41 H41B 109.2
C42 C41 H41A 111.3
C42 C41 H41B 111.3
N1 C42 C41 101.9(4)
N1 C42 H42A 111.4
N1 C42 H42B 111.4
C41 C42 H42A 111.4
C41 C42 H42B 111.4
H42A C42 H42B 109.2
N1 C43 La1 122.6(3)
N1 C43 N2 107.2(4)
N2 C43 La1 123.6(3)
N1 C44 H44A 108.5
N1 C44 H44B 108.5
N1 C44 C45 114.9(3)
H44A C44 H44B 107.5
C45 C44 H44A 108.5
C45 C44 H44B 108.5
C46 C45 C44 118.7(4)
C46 C45 C50 121.3(4)
C50 C45 C44 119.8(4)
C45 C46 H46 119.1
C47 C46 C45 121.8(5)
C47 C46 H46 119.1
C46 C47 C48 116.5(4)
C46 C47 C59 122.0(5)
C48 C47 C59 121.5(5)
C47 C48 H48 117.7
C47 C48 C49 124.5(4)
C49 C48 H48 117.7
C48 C49 C50 117.3(4)
C48 C49 C63 121.1(4)
C50 C49 C63 121.7(4)
O3 C50 C45 118.6(4)
O3 C50 C49 123.0(4)
C45 C50 C49 118.4(4)
C52 C51 C35 109.3(3)
C53 C51 C35 110.3(4)
C53 C51 C52 109.1(4)
C54 C51 C35 112.8(4)
C54 C51 C52 107.4(4)
C54 C51 C53 107.8(4)
C51 C52 H52A 109.5
C51 C52 H52B 109.5
C51 C52 H52C 109.5
H52A C52 H52B 109.5
H52A C52 H52C 109.5
H52B C52 H52C 109.5
C51 C53 H53A 109.5
C51 C53 H53B 109.5
C51 C53 H53C 109.5
H53A C53 H53B 109.5
H53A C53 H53C 109.5
H53B C53 H53C 109.5
C51 C54 H54A 109.5
C51 C54 H54B 109.5
C51 C54 H54C 109.5
H54A C54 H54B 109.5
H54A C54 H54C 109.5
H54B C54 H54C 109.5
C37 C55 C58 112.2(4)
C56 C55 C37 108.8(4)
C56 C55 C57 109.2(4)
C56 C55 C58 108.4(4)
C57 C55 C37 110.2(4)
C57 C55 C58 108.0(4)
C55 C56 H56A 109.5
C55 C56 H56B 109.5
C55 C56 H56C 109.5
H56A C56 H56B 109.5
H56A C56 H56C 109.5
H56B C56 H56C 109.5
C55 C57 H57A 109.5
C55 C57 H57B 109.5
C55 C57 H57C 109.5
H57A C57 H57B 109.5
H57A C57 H57C 109.5
H57B C57 H57C 109.5
C55 C58 H58A 109.5
C55 C58 H58B 109.5
C55 C58 H58C 109.5
H58A C58 H58B 109.5
H58A C58 H58C 109.5
H58B C58 H58C 109.5
C47 C59 C60 107.7(8)
C47 C59 C61 107.2(7)
C47 C59 C62A 110.2(8)
C47 C59 C61A 108.4(7)
C61 C59 C60 104.4(12)
C61 C59 C62A 142.5(9)
C62 C59 C47 116.5(11)
C62 C59 C60 106.4(14)
C62 C59 C61 113.8(13)
C62 C59 C62A 43.9(13)
C62 C59 C60A 128.8(12)
C62 C59 C61A 61.8(12)
C62A C59 C60 67.5(13)
C60A C59 C47 114.5(8)
C60A C59 C60 51.7(11)
C60A C59 C61 53.0(11)
C60A C59 C62A 111.9(14)
C60A C59 C61A 106.2(13)
C61A C59 C60 143.3(9)
C61A C59 C61 58.5(10)
C61A C59 C62A 105.1(13)
C59 C60 H60A 109.5
C59 C60 H60B 109.5
C59 C60 H60C 109.5
C59 C61 H61A 109.5
C59 C61 H61B 109.5
C59 C61 H61C 109.5
C59 C62 H62A 109.5
C59 C62 H62B 109.5
C59 C62 H62C 109.5
C49 C63 C64 112.5(4)
C49 C63 C66 110.7(4)
C65 C63 C49 110.2(4)
C65 C63 C64 106.9(4)
C65 C63 C66 109.2(4)
C66 C63 C64 107.1(4)
C63 C64 H64A 109.5
C63 C64 H64B 109.5
C63 C64 H64C 109.5
H64A C64 H64B 109.5
H64A C64 H64C 109.5
H64B C64 H64C 109.5
C63 C65 H65A 109.5
C63 C65 H65B 109.5
C63 C65 H65C 109.5
H65A C65 H65B 109.5
H65A C65 H65C 109.5
H65B C65 H65C 109.5
C63 C66 H66A 109.5
C63 C66 H66B 109.5
C63 C66 H66C 109.5
H66A C66 H66B 109.5
H66A C66 H66C 109.5
H66B C66 H66C 109.5
O1 C67 H67A 109.8
O1 C67 H67B 109.8
O1 C67 C68 109.2(11)
H67A C67 H67B 108.3
C68 C67 H67A 109.8
C68 C67 H67B 109.8
C67 C68 H68A 111.5
C67 C68 H68B 111.5
H68A C68 H68B 109.3
C69 C68 C67 101.4(13)
C69 C68 H68A 111.5
C69 C68 H68B 111.5
C68 C69 H69A 109.6
C68 C69 H69B 109.6
C68 C69 C70 110.1(14)
H69A C69 H69B 108.1
C70 C69 H69A 109.6
C70 C69 H69B 109.6
O1 C70 C69 103.4(11)
O1 C70 H70A 111.1
O1 C70 H70B 111.1
C69 C70 H70A 111.1
C69 C70 H70B 111.1
H70A C70 H70B 109.0
O2 C71 H71A 110.7
O2 C71 H71B 110.7
H71A C71 H71B 108.8
C72 C71 O2 105.4(15)
C72 C71 H71A 110.7
C72 C71 H71B 110.7
C71 C72 H72A 111.1
C71 C72 H72B 111.1
C71 C72 C73 103.1(15)
H72A C72 H72B 109.1
C73 C72 H72A 111.1
C73 C72 H72B 111.1
C72 C73 H73A 112.3
C72 C73 H73B 112.3
H73A C73 H73B 109.9
C74 C73 C72 97.3(18)
C74 C73 H73A 112.3
C74 C73 H73B 112.3
O2 C74 C73 124(3)
O2 C74 H74A 106.4
O2 C74 H74B 106.4
C73 C74 H74A 106.4
C73 C74 H74B 106.4
H74A C74 H74B 106.5
C59 C62A H62D 109.5
C59 C62A H62E 109.5
C59 C62A H62F 109.5
H62D C62A H62E 109.5
H62D C62A H62F 109.5
H62E C62A H62F 109.5
C59 C60A H60D 109.5
C59 C60A H60E 109.5
C59 C60A H60F 109.5
H60D C60A H60E 109.5
H60D C60A H60F 109.5
H60E C60A H60F 109.5
C59 C61A H61D 109.5
C59 C61A H61E 109.5
C59 C61A H61F 109.5
H61D C61A H61E 109.5
H61D C61A H61F 109.5
H61E C61A H61F 109.5

loop_
_geom_bond_atom_site_label_1
_geom_bond_atom_site_label_2
_geom_bond_distance
La1 O3 2.363(3)
La1 O5 2.329(3)
La1 O6 2.332(3)
La1 O7 2.312(3)
La1 C10 2.776(4)
La1 C43 2.798(4)
K1A O2 2.618(18)
K1A O5 2.842(4)
K1A O7 2.954(4)
K1A C9 3.538(5)
K1 O1 2.595(8)
K1 O3 2.817(3)
K1 O6 2.917(4)
O1 C67 1.243(13)
O1 C70 1.397(13)
O2 C71 1.64(3)
O2 C74 1.23(2)
O3 C50 1.336(5)
O5 C17 1.335(4)
O6 C34 1.321(5)
O7 C1 1.336(5)
N1 C42 1.477(6)
N1 C43 1.337(6)
N1 C44 1.457(5)
N2 C40 1.472(5)
N2 C41 1.473(6)
N2 C43 1.338(5)
N3 C7 1.462(5)
N3 C8 1.469(6)
N3 C10 1.338(5)
N4 C9 1.477(6)
N4 C10 1.341(5)
N4 C11 1.462(5)
C1 C2 1.435(6)
C1 C6 1.403(6)
C2 C3 1.394(6)
C2 C18 1.530(6)
C3 H3 0.9500
C3 C4 1.377(7)
C4 C5 1.386(7)
C4 C22 1.546(7)
C5 H5 0.9500
C5 C6 1.390(6)
C6 C7 1.516(6)
C7 H7A 0.9900
C7 H7B 0.9900
C8 H8A 0.9900
C8 H8B 0.9900
C8 C9 1.522(7)
C9 H9A 0.9900
C9 H9B 0.9900
C11 H11A 0.9900
C11 H11B 0.9900
C11 C12 1.513(5)
C12 C13 1.395(5)
C12 C17 1.415(5)
C13 H13 0.9500
C13 C14 1.381(6)
C14 C15 1.399(5)
C14 C26 1.540(5)
C15 H15 0.9500
C15 C16 1.396(5)
C16 C17 1.417(5)
C16 C33 1.546(5)
C18 C19 1.547(6)
C18 C20 1.522(7)
C18 C21 1.539(6)
C19 H19A 0.9800
C19 H19B 0.9800
C19 H19C 0.9800
C20 H20A 0.9800
C20 H20B 0.9800
C20 H20C 0.9800
C21 H21A 0.9800
C21 H21B 0.9800
C21 H21C 0.9800
C22 C23 1.562(9)
C22 C24 1.523(8)
C22 C25 1.545(9)
C23 H23A 0.9800
C23 H23B 0.9800
C23 H23C 0.9800
C24 H24A 0.9800
C24 H24B 0.9800
C24 H24C 0.9800
C25 H25A 0.9800
C25 H25B 0.9800
C25 H25C 0.9800
C26 C27 1.518(7)
C26 C28 1.532(6)
C26 C29 1.543(6)
C27 H27A 0.9800
C27 H27B 0.9800
C27 H27C 0.9800
C28 H28A 0.9800
C28 H28B 0.9800
C28 H28C 0.9800
C29 H29A 0.9800
C29 H29B 0.9800
C29 H29C 0.9800
C30 H30A 0.9800
C30 H30B 0.9800
C30 H30C 0.9800
C30 C33 1.532(6)
C31 H31A 0.9800
C31 H31B 0.9800
C31 H31C 0.9800
C31 C33 1.535(6)
C32 H32A 0.9800
C32 H32B 0.9800
C32 H32C 0.9800
C32 C33 1.536(6)
C34 C35 1.421(6)
C34 C39 1.427(6)
C35 C36 1.398(6)
C35 C51 1.542(6)
C36 H36 0.9500
C36 C37 1.401(6)
C37 C38 1.382(6)
C37 C55 1.535(6)
C38 H38 0.9500
C38 C39 1.388(6)
C39 C40 1.519(6)
C40 H40A 0.9900
C40 H40B 0.9900
C41 H41A 0.9900
C41 H41B 0.9900
C41 C42 1.530(6)
C42 H42A 0.9900
C42 H42B 0.9900
C44 H44A 0.9900
C44 H44B 0.9900
C44 C45 1.513(6)
C45 C46 1.390(6)
C45 C50 1.413(6)
C46 H46 0.9500
C46 C47 1.382(7)
C47 C48 1.394(7)
C47 C59 1.537(7)
C48 H48 0.9500
C48 C49 1.411(6)
C49 C50 1.418(6)
C49 C63 1.531(6)
C51 C52 1.541(6)
C51 C53 1.527(7)
C51 C54 1.525(6)
C52 H52A 0.9800
C52 H52B 0.9800
C52 H52C 0.9800
C53 H53A 0.9800
C53 H53B 0.9800
C53 H53C 0.9800
C54 H54A 0.9800
C54 H54B 0.9800
C54 H54C 0.9800
C55 C56 1.531(7)
C55 C57 1.535(6)
C55 C58 1.539(7)
C56 H56A 0.9800
C56 H56B 0.9800
C56 H56C 0.9800
C57 H57A 0.9800
C57 H57B 0.9800
C57 H57C 0.9800
C58 H58A 0.9800
C58 H58B 0.9800
C58 H58C 0.9800
C59 C60 1.62(2)
C59 C61 1.556(19)
C59 C62 1.39(3)
C59 C62A 1.56(2)
C59 C60A 1.453(18)
C59 C61A 1.554(16)
C60 H60A 0.9800
C60 H60B 0.9800
C60 H60C 0.9800
C61 H61A 0.9800
C61 H61B 0.9800
C61 H61C 0.9800
C62 H62A 0.9800
C62 H62B 0.9800
C62 H62C 0.9800
C63 C64 1.551(6)
C63 C65 1.529(7)
C63 C66 1.531(6)
C64 H64A 0.9800
C64 H64B 0.9800
C64 H64C 0.9800
C65 H65A 0.9800
C65 H65B 0.9800
C65 H65C 0.9800
C66 H66A 0.9800
C66 H66B 0.9800
C66 H66C 0.9800
C67 H67A 0.9900
C67 H67B 0.9900
C67 C68 1.509(18)
C68 H68A 0.9900
C68 H68B 0.9900
C68 C69 1.364(18)
C69 H69A 0.9900
C69 H69B 0.9900
C69 C70 1.422(19)
C70 H70A 0.9900
C70 H70B 0.9900
C71 H71A 0.9900
C71 H71B 0.9900
C71 C72 1.46(2)
C72 H72A 0.9900
C72 H72B 0.9900
C72 C73 1.58(2)
C73 H73A 0.9900
C73 H73B 0.9900
C73 C74 1.49(4)
C74 H74A 0.9900
C74 H74B 0.9900
C62A H62D 0.9800
C62A H62E 0.9800
C62A H62F 0.9800
C60A H60D 0.9800
C60A H60E 0.9800
C60A H60F 0.9800
C61A H61D 0.9800
C61A H61E 0.9800
C61A H61F 0.9800

loop_
_geom_torsion_atom_site_label_1
_geom_torsion_atom_site_label_2
_geom_torsion_atom_site_label_3
_geom_torsion_atom_site_label_4
_geom_torsion
La1 O3 C50 C45 -13.4(10)
La1 O3 C50 C49 165.5(6)
La1 O5 C17 C12 14.4(10)
La1 O5 C17 C16 -164.7(5)
La1 O6 C34 C35 146.7(6)
La1 O6 C34 C39 -30.9(10)
La1 O7 C1 C2 -171.4(9)
La1 O7 C1 C6 8.2(14)
K1A O2 C71 C72 -146.4(11)
K1A O2 C74 C73 160(2)
K1A O5 C17 C12 -89.1(4)
K1A O5 C17 C16 91.8(4)
K1A O7 C1 C2 -93.0(4)
K1A O7 C1 C6 86.6(4)
K1 O1 C67 C68 149.5(9)
K1 O1 C70 C69 -158.8(9)
K1 O3 C50 C45 90.6(3)
K1 O3 C50 C49 -90.5(4)
K1 O6 C34 C35 93.4(4)
K1 O6 C34 C39 -84.2(3)
O1 K1 O3 La1 169.6(3)
O1 K1 O3 C50 8.6(4)
O1 K1 O6 La1 -168.7(7)
O1 K1 O6 C34 -4.0(8)
O1 C67 C68 C69 13.9(18)
O2 K1A O5 La1 155.9(6)
O2 K1A O5 C17 -44.4(7)
O2 K1A O7 La1 -141.7(8)
O2 K1A O7 C1 52.5(8)
O2 K1A C9 N4 148.3(7)
O2 K1A C9 C8 -104.2(7)
O2 C71 C72 C73 -30.3(15)
O3 La1 O5 K1A 152.72(10)
O3 La1 O5 C17 49.9(7)
O3 La1 O6 K1 -11.77(10)
O3 La1 O6 C34 -63.1(8)
O3 La1 O7 K1A -106.3(3)
O3 La1 O7 C1 -28.8(14)
O3 La1 C10 N3 152.4(3)
O3 La1 C10 N4 -66.3(3)
O3 La1 C43 N1 -29.3(3)
O3 La1 C43 N2 118.4(4)
O3 K1 O1 C67 -19.3(11)
O3 K1 O1 C70 131.6(8)
O3 K1 O6 La1 10.07(8)
O3 K1 O6 C34 174.8(2)
O5 La1 O3 K1 130.96(10)
O5 La1 O3 C50 -125.4(8)
O5 La1 O6 K1 -106.57(11)
O5 La1 O6 C34 -157.9(8)
O5 La1 O7 K1A 11.65(11)
O5 La1 O7 C1 89.2(12)
O5 La1 C10 N3 -117.9(3)
O5 La1 C10 N4 23.4(3)
O5 La1 C43 N1 9.0(6)
O5 La1 C43 N2 156.7(3)
O5 K1A O2 C71 34.9(14)
O5 K1A O2 C74 -123(2)
O5 K1A O7 La1 -9.83(9)
O5 K1A O7 C1 -175.7(2)
O5 K1A C9 N4 20.8(2)
O5 K1A C9 C8 128.4(3)
O6 La1 O3 K1 12.21(10)
O6 La1 O3 C50 115.9(8)
O6 La1 O5 K1A -108.49(11)
O6 La1 O5 C17 148.7(7)
O6 La1 O7 K1A 130.63(10)
O6 La1 O7 C1 -151.8(12)
O6 La1 C10 N3 24.0(6)
O6 La1 C10 N4 165.3(3)
O6 La1 C43 N1 -131.4(3)
O6 La1 C43 N2 16.3(3)
O6 K1 O1 C67 159.3(8)
O6 K1 O1 C70 -49.8(13)
O6 K1 O3 La1 -9.95(8)
O6 K1 O3 C50 -171.0(2)
O6 C34 C35 C36 -170.3(4)
O6 C34 C35 C51 9.0(6)
O6 C34 C39 C38 170.4(4)
O6 C34 C39 C40 -10.9(6)
O7 La1 O3 K1 -110.1(3)
O7 La1 O3 C50 -6.5(10)
O7 La1 O5 K1A -12.15(11)
O7 La1 O5 C17 -115.0(7)
O7 La1 O6 K1 153.78(11)
O7 La1 O6 C34 102.4(8)
O7 La1 C10 N3 -15.4(3)
O7 La1 C10 N4 125.9(3)
O7 La1 C43 N1 137.8(3)
O7 La1 C43 N2 -74.5(4)
O7 K1A O2 C71 151.0(9)
O7 K1A O2 C74 -6(2)
O7 K1A O5 La1 9.78(9)
O7 K1A O5 C17 169.5(2)
O7 K1A C9 N4 -52.1(2)
O7 K1A C9 C8 55.5(3)
O7 C1 C2 C3 179.4(4)
O7 C1 C2 C18 -2.5(6)
O7 C1 C6 C5 -179.4(4)
O7 C1 C6 C7 6.3(6)
N1 C44 C45 C46 108.2(4)
N1 C44 C45 C50 -75.9(5)
N2 C41 C42 N1 -5.9(5)
N3 C8 C9 K1A -66.6(3)
N3 C8 C9 N4 0.7(5)
N4 C11 C12 C13 -112.1(4)
N4 C11 C12 C17 72.8(5)
C1 C2 C3 C4 0.5(7)
C1 C2 C18 C19 -179.2(4)
C1 C2 C18 C20 -59.6(5)
C1 C2 C18 C21 61.4(6)
C1 C6 C7 N3 -73.7(5)
C2 C1 C6 C5 0.3(6)
C2 C1 C6 C7 -174.1(4)
C2 C3 C4 C5 -0.7(7)
C2 C3 C4 C22 -177.9(5)
C3 C2 C18 C19 -1.2(6)
C3 C2 C18 C20 118.4(5)
C3 C2 C18 C21 -120.5(5)
C3 C4 C5 C6 0.8(7)
C3 C4 C22 C23 -32.9(7)
C3 C4 C22 C24 -154.2(6)
C3 C4 C22 C25 84.5(7)
C4 C5 C6 C1 -0.6(7)
C4 C5 C6 C7 173.7(4)
C5 C4 C22 C23 150.0(5)
C5 C4 C22 C24 28.8(8)
C5 C4 C22 C25 -92.5(6)
C5 C6 C7 N3 111.9(4)
C6 C1 C2 C3 -0.2(6)
C6 C1 C2 C18 177.9(4)
C7 N3 C8 C9 177.6(4)
C7 N3 C10 La1 -32.6(5)
C7 N3 C10 N4 -178.1(4)
C8 N3 C7 C6 -76.3(5)
C8 N3 C10 La1 145.3(3)
C8 N3 C10 N4 -0.2(5)
C9 K1A O2 C71 -64.3(12)
C9 K1A O2 C74 138.3(18)
C9 K1A O5 La1 -89.49(11)
C9 K1A O5 C17 70.2(2)
C9 K1A O7 La1 70.35(12)
C9 K1A O7 C1 -95.5(2)
C9 N4 C10 La1 -146.6(3)
C9 N4 C10 N3 0.8(5)
C9 N4 C11 C12 70.6(5)
C10 La1 O3 K1 -153.56(10)
C10 La1 O3 C50 -49.9(8)
C10 La1 O5 K1A 58.91(11)
C10 La1 O5 C17 -43.9(7)
C10 La1 O6 K1 116.2(3)
C10 La1 O6 C34 64.8(9)
C10 La1 O7 K1A -60.77(11)
C10 La1 O7 C1 16.8(12)
C10 La1 C43 N1 63.7(3)
C10 La1 C43 N2 -148.5(4)
C10 N3 C7 C6 101.5(5)
C10 N3 C8 C9 -0.3(5)
C10 N4 C9 K1A 70.9(3)
C10 N4 C9 C8 -1.0(5)
C10 N4 C11 C12 -106.9(4)
C11 N4 C9 K1A -106.8(3)
C11 N4 C9 C8 -178.6(4)
C11 N4 C10 La1 31.0(5)
C11 N4 C10 N3 178.4(3)
C11 C12 C13 C14 -175.6(4)
C11 C12 C17 O5 -4.5(6)
C11 C12 C17 C16 174.7(4)
C12 C13 C14 C15 0.6(6)
C12 C13 C14 C26 -177.2(4)
C13 C12 C17 O5 -179.6(4)
C13 C12 C17 C16 -0.4(6)
C13 C14 C15 C16 0.4(6)
C13 C14 C26 C27 97.5(5)
C13 C14 C26 C28 -142.0(4)
C13 C14 C26 C29 -23.2(6)
C14 C15 C16 C17 -1.4(6)
C14 C15 C16 C33 173.1(4)
C15 C14 C26 C27 -80.2(5)
C15 C14 C26 C28 40.3(6)
C15 C14 C26 C29 159.1(4)
C15 C16 C17 O5 -179.5(4)
C15 C16 C17 C12 1.4(6)
C15 C16 C33 C30 124.8(4)
C15 C16 C33 C31 -114.9(4)
C15 C16 C33 C32 4.4(6)
C17 C12 C13 C14 -0.6(6)
C17 C16 C33 C30 -60.9(5)
C17 C16 C33 C31 59.4(5)
C17 C16 C33 C32 178.7(4)
C18 C2 C3 C4 -177.6(5)
C22 C4 C5 C6 178.0(5)
C26 C14 C15 C16 178.2(4)
C33 C16 C17 O5 6.0(6)
C33 C16 C17 C12 -173.1(4)
C34 C35 C36 C37 -1.8(6)
C34 C35 C51 C52 -64.6(5)
C34 C35 C51 C53 55.4(5)
C34 C35 C51 C54 176.0(4)
C34 C39 C40 N2 83.3(5)
C35 C34 C39 C38 -7.4(6)
C35 C34 C39 C40 171.3(4)
C35 C36 C37 C38 -4.1(6)
C35 C36 C37 C55 175.8(4)
C36 C35 C51 C52 114.7(4)
C36 C35 C51 C53 -125.3(4)
C36 C35 C51 C54 -4.7(6)
C36 C37 C38 C39 4.2(6)
C36 C37 C55 C56 -118.8(5)
C36 C37 C55 C57 121.6(5)
C36 C37 C55 C58 1.2(6)
C37 C38 C39 C34 1.5(6)
C37 C38 C39 C40 -177.1(4)
C38 C37 C55 C56 61.1(5)
C38 C37 C55 C57 -58.5(5)
C38 C37 C55 C58 -178.9(4)
C38 C39 C40 N2 -98.0(4)
C39 C34 C35 C36 7.4(6)
C39 C34 C35 C51 -173.3(4)
C40 N2 C41 C42 -174.8(4)
C40 N2 C43 La1 26.0(6)
C40 N2 C43 N1 177.9(4)
C41 N2 C40 C39 81.6(5)
C41 N2 C43 La1 -154.3(3)
C41 N2 C43 N1 -2.4(5)
C42 N1 C43 La1 150.1(3)
C42 N1 C43 N2 -2.1(5)
C42 N1 C44 C45 -70.5(5)
C43 La1 O3 K1 -61.30(10)
C43 La1 O3 C50 42.4(8)
C43 La1 O5 K1A 116.3(3)
C43 La1 O5 C17 13.5(9)
C43 La1 O6 K1 59.08(11)
C43 La1 O6 C34 7.7(8)
C43 La1 O7 K1A -152.73(11)
C43 La1 O7 C1 -75.2(12)
C43 La1 C10 N3 78.9(3)
C43 La1 C10 N4 -139.8(3)
C43 N1 C42 C41 5.3(5)
C43 N1 C44 C45 99.1(5)
C43 N2 C40 C39 -98.7(5)
C43 N2 C41 C42 5.5(5)
C44 N1 C42 C41 175.9(4)
C44 N1 C43 La1 -20.1(5)
C44 N1 C43 N2 -172.4(4)
C44 C45 C46 C47 174.6(4)
C44 C45 C50 O3 7.2(6)
C44 C45 C50 C49 -171.7(4)
C45 C46 C47 C48 -1.5(7)
C45 C46 C47 C59 180.0(5)
C46 C45 C50 O3 -177.0(4)
C46 C45 C50 C49 4.1(6)
C46 C47 C48 C49 1.4(7)
C46 C47 C59 C60 -61.5(11)
C46 C47 C59 C61 50.3(12)
C46 C47 C59 C62 179.1(14)
C46 C47 C59 C62A -133.4(13)
C46 C47 C59 C60A -6.2(15)
C46 C47 C59 C61A 112.1(10)
C47 C48 C49 C50 1.4(7)
C47 C48 C49 C63 -177.0(5)
C48 C47 C59 C60 120.0(11)
C48 C47 C59 C61 -128.1(11)
C48 C47 C59 C62 0.6(16)
C48 C47 C59 C62A 48.2(14)
C48 C47 C59 C60A 175.3(13)
C48 C47 C59 C61A -66.3(11)
C48 C49 C50 O3 177.1(4)
C48 C49 C50 C45 -4.0(6)
C48 C49 C63 C64 2.7(6)
C48 C49 C63 C65 122.0(4)
C48 C49 C63 C66 -117.1(5)
C50 C45 C46 C47 -1.2(7)
C50 C49 C63 C64 -175.6(4)
C50 C49 C63 C65 -56.4(5)
C50 C49 C63 C66 64.5(6)
C51 C35 C36 C37 178.9(4)
C55 C37 C38 C39 -175.7(4)
C59 C47 C48 C49 179.9(5)
C63 C49 C50 O3 -4.5(6)
C63 C49 C50 C45 174.4(4)
C67 O1 C70 C69 -6.6(15)
C67 C68 C69 C70 -17.8(18)
C68 C69 C70 O1 16.1(18)
C70 O1 C67 C68 -4.4(16)
C71 O2 C74 C73 1(2)
C71 C72 C73 C74 28.6(18)
C72 C73 C74 O2 -19(2)
C74 O2 C71 C72 19.8(16)
